data_4035123
loop_
_publ_author_name
'Ueno, Hiroshi'
'Uchiyama, Kouya'
'Ma, Yue'
'Watanabe, Keita'
'Yoza, Kenji'
'Matsuo, Yutaka'
'Moriyama, Hiroshi'

_publ_section_title
;
 Octaalkoxyfullerenes: Widely LUMO-Tunable C<sub>2 v</sub>-Symmetric
 Fullerene Derivatives.
;
_journal_issue 17
_journal_name_full 'The Journal of organic chemistry'
_journal_page_first 10655
_journal_page_last 10659
_journal_paper_doi 10.1021/acs.joc.8b01485
_journal_volume 83
_journal_year 2018
_chemical_formula_sum 'C76 H40 O9'
_chemical_formula_weight 1097.08
_space_group_crystal_system triclinic
_space_group_IT_number 2
_space_group_name_Hall '-P 1'
_space_group_name_H-M_alt 'P -1'
_atom_sites_solution_hydrogens geom
_audit_creation_method SHELXL-2014/7
_cell_angle_alpha 101.966(5)
_cell_angle_beta 106.648(4)
_cell_angle_gamma 108.546(4)
_cell_formula_units_Z 2
_cell_length_a 13.2455(10)
_cell_length_b 13.4892(9)
_cell_length_c 16.3343(13)
_cell_measurement_reflns_used 1328
_cell_measurement_temperature 93
_cell_measurement_theta_max 64.17
_cell_measurement_theta_min 3.66
_cell_volume 2503.7(4)
_computing_cell_refinement 'APEX2 (Bruker AXS, 2006)'
_computing_data_collection 'APEX2 (Bruker AXS, 2006)'
_computing_data_reduction 'SAINT (Bruker AXS, 2004)'
_computing_molecular_graphics 'XSHEL (Bruker AXS,2002)'
_computing_publication_material 'XCIF (Bruker AXS, 2001)'
_computing_structure_refinement 'SHELXL-97 (Sheldrick, 1997)'
_computing_structure_solution 'SHELXS-97 (Sheldrick, 1997)'
_diffrn_ambient_temperature 93
_diffrn_detector_area_resol_mean 8.333
_diffrn_measured_fraction_theta_full 0.998
_diffrn_measured_fraction_theta_max 0.884
_diffrn_measurement_device_type 'Bruker APEXII CCD area detector'
_diffrn_measurement_method 'phi and omega scans'
_diffrn_radiation_monochromator graphite
_diffrn_radiation_source 'fine-focus sealed tube'
_diffrn_radiation_type CuK\a
_diffrn_radiation_wavelength 1.54178
_diffrn_reflns_av_R_equivalents 0.0777
_diffrn_reflns_av_unetI/netI 0.0767
_diffrn_reflns_Laue_measured_fraction_full 0.998
_diffrn_reflns_Laue_measured_fraction_max 0.884
_diffrn_reflns_limit_h_max 15
_diffrn_reflns_limit_h_min -15
_diffrn_reflns_limit_k_max 14
_diffrn_reflns_limit_k_min -16
_diffrn_reflns_limit_l_max 19
_diffrn_reflns_limit_l_min -19
_diffrn_reflns_number 24934
_diffrn_reflns_point_group_measured_fraction_full 0.998
_diffrn_reflns_point_group_measured_fraction_max 0.884
_diffrn_reflns_theta_full 66.593
_diffrn_reflns_theta_max 66.593
_diffrn_reflns_theta_min 2.990
_exptl_absorpt_coefficient_mu 0.766
_exptl_absorpt_correction_T_max 0.970
_exptl_absorpt_correction_T_min 0.835
_exptl_absorpt_correction_type multi-scan
_exptl_absorpt_process_details
;
SADABS Sheldrick 1996
;
_exptl_crystal_colour orange
_exptl_crystal_density_diffrn 1.455
_exptl_crystal_description block
_exptl_crystal_F_000 1136
_exptl_crystal_size_max 0.070
_exptl_crystal_size_mid 0.050
_exptl_crystal_size_min 0.040
_refine_diff_density_max 0.484
_refine_diff_density_min -0.453
_refine_diff_density_rms 0.122
_refine_ls_extinction_method none
_refine_ls_goodness_of_fit_ref 1.060
_refine_ls_hydrogen_treatment constr
_refine_ls_matrix_type full
_refine_ls_number_parameters 788
_refine_ls_number_reflns 8488
_refine_ls_number_restraints 691
_refine_ls_restrained_S_all 1.021
_refine_ls_R_factor_all 0.1352
_refine_ls_R_factor_gt 0.0940
_refine_ls_shift/su_max 0.000
_refine_ls_shift/su_mean 0.000
_refine_ls_structure_factor_coef Fsqd
_refine_ls_weighting_details 'w=1/[\s^2^(Fo^2^)+(0.1734P)^2^+14.0688P] where P=(Fo^2^+2Fc^2^)/3'
_refine_ls_weighting_scheme calc
_refine_ls_wR_factor_gt 0.3256
_refine_ls_wR_factor_ref 0.3533
_reflns_Friedel_coverage 0.000
_reflns_number_gt 5490
_reflns_number_total 8488
_reflns_threshold_expression 'I > 2\s(I)'
_cod_data_source_file jo8b01485_si_003.cif
_cod_data_source_block p-1
_cod_original_cell_volume 2503.7(3)
_cod_database_code 4035123
_shelx_shelxl_version_number 2014/7
_shelx_space_group_comment
;
The symmetry employed for this shelxl refinement is uniquely defined
by the following loop, which should always be used as a source of
symmetry information in preference to the above space-group names.
They are only intended as comments.
;
_shelx_estimated_absorpt_t_min 0.948
_shelx_estimated_absorpt_t_max 0.970

loop_
_space_group_symop_operation_xyz
'x, y, z'
'-x, -y, -z'

loop_
_atom_site_label
_atom_site_type_symbol
_atom_site_fract_x
_atom_site_fract_y
_atom_site_fract_z
_atom_site_U_iso_or_equiv
_atom_site_adp_type
_atom_site_occupancy
_atom_site_site_symmetry_order
_atom_site_calc_flag
_atom_site_refinement_flags_posn
_atom_site_refinement_flags_adp
_atom_site_refinement_flags_occupancy
_atom_site_disorder_assembly
_atom_site_disorder_group
C009 C 0.1968(6) 0.2788(6) 0.3081(5) 0.0289(13) Uani 1 1 d . U . . .
C010 C 0.3692(6) 0.4083(6) 0.3018(5) 0.0302(13) Uani 1 1 d . U . . .
C011 C 0.4641(6) 0.2917(6) 0.0964(5) 0.0317(14) Uani 1 1 d . U . . .
C012 C 0.3076(6) -0.1315(5) 0.1845(5) 0.0269(13) Uani 1 1 d . U . . .
C013 C 0.0945(5) 0.0591(6) 0.2533(4) 0.0268(12) Uani 1 1 d . U . . .
C014 C 0.1890(6) 0.2667(6) 0.2110(5) 0.0278(13) Uani 1 1 d . U . . .
C015 C 0.4735(6) -0.0193(6) 0.3626(4) 0.0284(13) Uani 1 1 d . U . . .
C016 C 0.6080(6) 0.0459(6) 0.2923(5) 0.0318(14) Uani 1 1 d . U . . .
C017 C 0.6269(6) 0.4036(6) 0.2775(5) 0.0317(14) Uani 1 1 d . U . . .
C018 C 0.3507(6) -0.0563(6) 0.3472(5) 0.0292(13) Uani 1 1 d . U . . .
C019 C 0.5156(6) 0.3830(6) 0.4501(4) 0.0296(13) Uani 1 1 d . U . . .
C022 C 0.4044(6) -0.0334(6) 0.0716(4) 0.0293(13) Uani 1 1 d . U . . .
C00A C 0.1639(5) -0.0948(5) 0.2277(5) 0.0273(13) Uani 1 1 d . U . . .
C01A C 0.1802(6) 0.1693(6) 0.3243(5) 0.0286(13) Uani 1 1 d . U . . .
C1A C 0.3880(7) -0.2941(6) 0.0954(5) 0.0382(16) Uani 1 1 d . U . . .
H1AA H 0.4086 -0.2574 0.0524 0.046 Uiso 1 1 calc R U . . .
H1AB H 0.3039 -0.3195 0.0792 0.046 Uiso 1 1 calc R U . . .
C2A C 0.4214(8) -0.3907(7) 0.0902(6) 0.054(2) Uani 1 1 d . U . . .
H2AA H 0.3810 -0.4437 0.0286 0.081 Uiso 1 1 calc R U . . .
H2AB H 0.5047 -0.3648 0.1060 0.081 Uiso 1 1 calc R U . . .
H2AC H 0.4004 -0.4267 0.1327 0.081 Uiso 1 1 calc R U . . .
C00B C 0.4757(6) -0.0469(6) 0.1434(5) 0.0281(13) Uani 1 1 d . U . . .
C01B C 0.1261(5) -0.1160(6) 0.1255(5) 0.0281(13) Uani 1 1 d . U . . .
C1B C 0.1176(6) -0.2250(6) -0.1024(5) 0.0340(15) Uani 1 1 d . U . . .
H1BA H 0.1106 -0.1793 -0.1423 0.041 Uiso 1 1 calc R U . . .
H1BB H 0.0665 -0.2220 -0.0689 0.041 Uiso 1 1 calc R U . . .
C2B C 0.0850(6) -0.3426(6) -0.1574(5) 0.0387(16) Uani 1 1 d . U . . .
H2BA H 0.0053 -0.3734 -0.2008 0.058 Uiso 1 1 calc R U . . .
H2BB H 0.1363 -0.3443 -0.1902 0.058 Uiso 1 1 calc R U . . .
H2BC H 0.0924 -0.3868 -0.1171 0.058 Uiso 1 1 calc R U . . .
C00C C 0.2661(6) 0.2301(6) 0.0675(4) 0.0294(13) Uani 1 1 d . U . . .
C01C C 0.5473(6) 0.1533(6) 0.1030(5) 0.0317(14) Uani 1 1 d . U . . .
C1C C 0.2825(6) -0.2936(6) 0.3017(5) 0.0341(15) Uani 1 1 d . U . . .
H1CA H 0.3294 -0.2476 0.3658 0.041 Uiso 1 1 calc R U . . .
H1CB H 0.3348 -0.2969 0.2694 0.041 Uiso 1 1 calc R U . . .
C2C C 0.2094(7) -0.4070(7) 0.2951(6) 0.0433(18) Uani 1 1 d . U . . .
H2CA H 0.2587 -0.4418 0.3224 0.065 Uiso 1 1 calc R U . . .
H2CB H 0.1581 -0.4023 0.3272 0.065 Uiso 1 1 calc R U . . .
H2CC H 0.1635 -0.4514 0.2313 0.065 Uiso 1 1 calc R U . . .
C00D C 0.2220(6) 0.0340(6) 0.3848(4) 0.0284(13) Uani 1 1 d . U . . .
C01D C 0.6490(6) 0.4077(6) 0.3699(5) 0.0323(14) Uani 1 1 d . U . . .
C1D C 0.0205(7) -0.3157(6) 0.0680(6) 0.0420(17) Uani 1 1 d . U . . .
H1DA H 0.0283 -0.3226 0.1285 0.050 Uiso 1 1 calc R U . . .
H1DB H 0.0846 -0.3266 0.0535 0.050 Uiso 1 1 calc R U . . .
C2D C -0.0928(7) -0.4005(7) -0.0019(6) 0.049(2) Uani 1 1 d . U . . .
H2DA H -0.0974 -0.4748 -0.0032 0.073 Uiso 1 1 calc R U . . .
H2DB H -0.1556 -0.3890 0.0133 0.073 Uiso 1 1 calc R U . . .
H2DC H -0.0995 -0.3930 -0.0614 0.073 Uiso 1 1 calc R U . . .
C00E C 0.1358(5) 0.1652(6) 0.1435(4) 0.0268(13) Uani 1 1 d . U . . .
C01E C 0.6432(6) 0.3244(6) 0.2187(5) 0.0321(14) Uani 1 1 d . U . . .
C1E C 0.1212(7) -0.1112(7) 0.4328(5) 0.0393(16) Uani 1 1 d . U . . .
H1EA H 0.1858 -0.1352 0.4445 0.047 Uiso 1 1 calc R U . . .
H1EB H 0.0644 -0.1558 0.3706 0.047 Uiso 1 1 calc R U . . .
C2E C 0.0664(8) -0.1269(8) 0.4994(6) 0.050(2) Uani 1 1 d . U . . .
H2EA H 0.0371 -0.2053 0.4944 0.075 Uiso 1 1 calc R U . . .
H2EB H 0.1234 -0.0826 0.5606 0.075 Uiso 1 1 calc R U . . .
H2EC H 0.0025 -0.1031 0.4870 0.075 Uiso 1 1 calc R U . . .
C00F C 0.3248(6) 0.3357(6) 0.1388(5) 0.0313(13) Uani 1 1 d . U . . .
C01F C 0.5549(6) 0.3054(6) 0.4828(4) 0.0301(14) Uani 1 1 d . U . . .
C1F C -0.1044(6) -0.0656(6) 0.2029(5) 0.0320(14) Uani 1 1 d . U . . .
H1FA H -0.0891 -0.1247 0.2246 0.038 Uiso 1 1 calc R U . . .
H1FB H -0.1091 -0.0803 0.1397 0.038 Uiso 1 1 calc R U . . .
C2F C -0.2140(6) -0.0621(6) 0.2085(5) 0.0357(16) Uani 1 1 d . U . . .
H2FA H -0.2780 -0.1335 0.1707 0.053 Uiso 1 1 calc R U . . .
H2FB H -0.2079 -0.0474 0.2714 0.053 Uiso 1 1 calc R U . . .
H2FC H -0.2279 -0.0033 0.1869 0.053 Uiso 1 1 calc R U . . .
C00G C 0.6670(6) 0.1479(6) 0.3617(5) 0.0323(14) Uani 1 1 d . U . . .
C01G C 0.2871(6) 0.3511(6) 0.2098(5) 0.0300(13) Uani 1 1 d . U . . .
C1G C 0.3402(8) 0.2329(7) 0.6114(5) 0.0462(18) Uani 1 1 d . U . . .
H1GA H 0.4204 0.2433 0.6437 0.055 Uiso 1 1 calc R U . . .
H1GB H 0.2935 0.1530 0.5782 0.055 Uiso 1 1 calc R U . . .
C2G C 0.2932(8) 0.2740(7) 0.6766(6) 0.050(2) Uani 1 1 d . U . . .
H2GA H 0.2945 0.2332 0.7198 0.075 Uiso 1 1 calc R U . . .
H2GB H 0.3401 0.3531 0.7093 0.075 Uiso 1 1 calc R U . . .
H2GC H 0.2137 0.2631 0.6440 0.075 Uiso 1 1 calc R U . . .
C00H C 0.5321(6) 0.0841(6) 0.4346(4) 0.0309(14) Uani 1 1 d . U . . .
C01H C 0.5847(6) 0.0418(6) 0.1994(5) 0.0319(14) Uani 1 1 d . U . . .
C1H C 0.1186(7) 0.3433(7) 0.4130(5) 0.0388(16) Uani 1 1 d . U . . .
H1HA H 0.1970 0.3954 0.4562 0.047 Uiso 1 1 calc R U . . .
H1HB H 0.0988 0.2739 0.4280 0.047 Uiso 1 1 calc R U . . .
C2H C 0.0343(7) 0.3929(7) 0.4207(6) 0.0432(18) Uani 1 1 d . U . . .
H2HA H 0.0361 0.4085 0.4825 0.065 Uiso 1 1 calc R U . . .
H2HB H 0.0547 0.4618 0.4063 0.065 Uiso 1 1 calc R U . . .
H2HC H -0.0432 0.3407 0.3782 0.065 Uiso 1 1 calc R U . . .
C00I C 0.4310(6) -0.1174(5) 0.1985(4) 0.0267(12) Uani 1 1 d . U . . .
C01I C 0.1504(5) -0.0191(6) 0.2840(4) 0.0274(13) Uani 1 1 d . U . . .
C00J C 0.3346(6) 0.0189(6) 0.4050(4) 0.0283(13) Uani 1 1 d . U . . .
C01J C 0.6225(6) 0.1392(6) 0.1792(5) 0.0312(13) Uani 1 1 d . U . . .
C00K C 0.1125(5) -0.0155(6) 0.1057(4) 0.0269(13) Uani 1 1 d . U . . .
C01K C 0.2413(6) 0.0063(6) 0.0194(4) 0.0277(13) Uani 1 1 d . U . . .
C00L C 0.4875(6) 0.4477(6) 0.3190(5) 0.0309(14) Uani 1 1 d . U . . .
C01L C 0.2726(6) -0.0912(6) 0.0365(4) 0.0298(13) Uani 1 1 d . U . . .
C00M C 0.3235(6) 0.3604(5) 0.3611(4) 0.0285(13) Uani 1 1 d . U . . .
C01M C 0.3385(6) 0.0918(6) 0.0190(4) 0.0292(13) Uani 1 1 d . U . . .
C00N C 0.2381(5) -0.1193(5) 0.1124(4) 0.0281(13) Uani 1 1 d . U . . .
C01N C 0.1739(6) 0.1470(6) 0.0700(4) 0.0299(13) Uani 1 1 d . U . . .
C00O C 0.4591(6) 0.2199(6) 0.4861(4) 0.0299(13) Uani 1 1 d . U . . .
C01O C 0.4466(6) 0.1118(6) 0.4604(4) 0.0279(13) Uani 1 1 d . U . . .
C00P C 0.5254(6) 0.4271(6) 0.2453(5) 0.0299(13) Uani 1 1 d . U . . .
C01P C 0.3516(6) 0.2019(6) 0.0407(4) 0.0294(13) Uani 1 1 d . U . . .
C00Q C 0.5114(6) -0.0394(6) 0.2944(5) 0.0309(14) Uani 1 1 d . U . . .
C01Q C 0.0966(5) 0.0608(6) 0.1621(4) 0.0279(13) Uani 1 1 d . U . . .
C00R C 0.5588(6) 0.2672(6) 0.1262(5) 0.0325(14) Uani 1 1 d . U . . .
C01R C 0.4389(6) 0.0678(6) 0.0512(4) 0.0296(13) Uani 1 1 d . U . . .
C00S C 0.4475(6) 0.3735(6) 0.1575(5) 0.0310(13) Uani 1 1 d . U . . .
C01S C 0.6816(6) 0.2455(6) 0.2515(5) 0.0324(14) Uani 1 1 d . U . . .
C00T C 0.6399(5) 0.2814(6) 0.4597(5) 0.0303(14) Uani 1 1 d . U . . .
C00U C 0.2577(5) -0.1380(5) 0.2588(5) 0.0272(13) Uani 1 1 d . U . . .
C01U C 0.3948(6) 0.3474(5) 0.4332(4) 0.0282(13) Uani 1 1 d . U . . .
C00V C 0.6877(5) 0.3320(6) 0.4011(5) 0.0306(14) Uani 1 1 d . U . . .
C00W C 0.6278(6) 0.1674(6) 0.4347(5) 0.0316(14) Uani 1 1 d . U . . .
C01W C 0.3557(6) 0.2531(6) 0.4705(5) 0.0306(13) Uani 1 1 d . U . . .
C00X C 0.5623(6) 0.4340(6) 0.3958(5) 0.0295(13) Uani 1 1 d . U . . .
C00Y C 0.1630(5) 0.0335(6) 0.0466(4) 0.0270(13) Uani 1 1 d . U . . .
C01Y C 0.7041(6) 0.2497(6) 0.3409(5) 0.0323(14) Uani 1 1 d . U . . .
C00Z C 0.2497(6) 0.1567(6) 0.3958(4) 0.0273(13) Uani 1 1 d . U . . .
O1A O 0.4475(4) -0.2187(4) 0.1849(3) 0.0311(10) Uani 1 1 d . U . . .
O1B O 0.2350(4) -0.1847(4) -0.0405(3) 0.0325(10) Uani 1 1 d . U . . .
O1C O 0.2048(4) -0.2474(4) 0.2604(3) 0.0306(10) Uani 1 1 d . U . . .
O1D O 0.0233(4) -0.2094(4) 0.0675(3) 0.0296(10) Uani 1 1 d . U . . .
O1E O 0.1629(4) 0.0048(4) 0.4425(3) 0.0329(10) Uani 1 1 d . U . . .
O1F O -0.0150(4) 0.0409(4) 0.2595(3) 0.0303(10) Uani 1 1 d . U . . .
O1G O 0.3368(4) 0.2946(4) 0.5493(3) 0.0336(10) Uani 1 1 d . U . . .
O1H O 0.1153(4) 0.3209(4) 0.3231(3) 0.0312(10) Uani 1 1 d . U . . .
O1W O 0.9210(9) 0.5946(9) 0.3306(8) 0.029(3) Uani 0.402(13) 1 d . U P A 1
O2W O 0.2278(12) 0.4135(15) 0.8432(8) 0.061(5) Uani 0.430(15) 1 d . . P B 2
O3W O 0.909(3) 0.620(3) 0.235(2) 0.044(6) Uani 0.169(12) 1 d . U P C 3

loop_
_atom_site_aniso_label
_atom_site_aniso_U_11
_atom_site_aniso_U_22
_atom_site_aniso_U_33
_atom_site_aniso_U_23
_atom_site_aniso_U_13
_atom_site_aniso_U_12
C009 0.024(3) 0.032(3) 0.033(3) 0.012(2) 0.008(2) 0.015(2)
C010 0.032(3) 0.028(3) 0.033(3) 0.011(2) 0.011(2) 0.016(2)
C011 0.035(3) 0.032(3) 0.031(3) 0.016(2) 0.014(2) 0.012(2)
C012 0.028(3) 0.022(3) 0.033(3) 0.012(2) 0.011(2) 0.011(2)
C013 0.023(3) 0.030(3) 0.027(3) 0.009(2) 0.007(2) 0.013(2)
C014 0.026(3) 0.032(3) 0.030(3) 0.012(2) 0.009(2) 0.018(2)
C015 0.030(3) 0.029(3) 0.030(3) 0.015(2) 0.006(2) 0.018(2)
C016 0.026(3) 0.036(3) 0.033(3) 0.011(2) 0.007(2) 0.017(2)
C017 0.025(3) 0.027(3) 0.039(3) 0.012(2) 0.010(2) 0.006(2)
C018 0.029(3) 0.030(3) 0.027(3) 0.013(2) 0.007(2) 0.013(2)
C019 0.030(3) 0.025(3) 0.026(3) 0.003(2) 0.006(2) 0.009(2)
C022 0.031(3) 0.032(3) 0.025(3) 0.005(2) 0.011(2) 0.015(2)
C00A 0.020(3) 0.027(3) 0.031(3) 0.013(2) 0.004(2) 0.006(2)
C01A 0.027(3) 0.031(3) 0.031(3) 0.012(2) 0.011(2) 0.014(2)
C1A 0.043(4) 0.033(4) 0.040(4) 0.011(3) 0.010(3) 0.024(3)
C2A 0.054(5) 0.041(5) 0.062(5) 0.007(4) 0.009(4) 0.032(4)
C00B 0.028(3) 0.031(3) 0.031(3) 0.010(2) 0.012(2) 0.018(2)
C01B 0.023(3) 0.027(3) 0.030(3) 0.008(2) 0.006(2) 0.009(2)
C1B 0.030(3) 0.038(4) 0.030(3) 0.009(3) 0.005(3) 0.014(3)
C2B 0.034(4) 0.039(4) 0.037(4) 0.009(3) 0.010(3) 0.013(3)
C00C 0.032(3) 0.035(3) 0.026(3) 0.017(2) 0.007(2) 0.019(2)
C01C 0.031(3) 0.040(3) 0.029(3) 0.012(2) 0.015(2) 0.017(2)
C1C 0.034(3) 0.032(4) 0.036(4) 0.014(3) 0.009(3) 0.015(3)
C2C 0.045(4) 0.035(4) 0.044(4) 0.014(3) 0.010(3) 0.014(3)
C00D 0.030(3) 0.030(3) 0.028(3) 0.013(2) 0.012(2) 0.013(2)
C01D 0.027(3) 0.026(3) 0.034(3) 0.005(2) 0.006(2) 0.005(2)
C1D 0.034(4) 0.032(4) 0.048(4) 0.014(3) -0.001(3) 0.013(3)
C2D 0.038(4) 0.038(5) 0.060(5) 0.016(4) 0.002(4) 0.017(3)
C00E 0.022(3) 0.032(3) 0.028(3) 0.012(2) 0.005(2) 0.016(2)
C01E 0.023(3) 0.033(3) 0.039(3) 0.016(3) 0.013(2) 0.007(2)
C1E 0.037(4) 0.042(4) 0.040(4) 0.017(3) 0.015(3) 0.014(3)
C2E 0.057(5) 0.049(5) 0.052(5) 0.027(4) 0.027(4) 0.018(4)
C00F 0.032(3) 0.033(3) 0.033(3) 0.016(2) 0.010(2) 0.017(2)
C01F 0.028(3) 0.031(3) 0.022(3) 0.004(2) 0.002(2) 0.009(2)
C1F 0.028(3) 0.035(4) 0.031(3) 0.010(3) 0.008(3) 0.013(3)
C2F 0.026(3) 0.041(4) 0.040(4) 0.016(3) 0.010(3) 0.014(3)
C00G 0.024(3) 0.040(3) 0.031(3) 0.011(2) 0.004(2) 0.016(2)
C01G 0.029(3) 0.029(3) 0.032(3) 0.013(2) 0.008(2) 0.015(2)
C1G 0.068(5) 0.037(4) 0.031(4) 0.013(3) 0.018(3) 0.016(3)
C2G 0.069(6) 0.043(5) 0.037(4) 0.015(3) 0.029(4) 0.013(4)
C00H 0.028(3) 0.038(3) 0.025(3) 0.010(2) 0.004(2) 0.016(2)
C01H 0.028(3) 0.038(3) 0.035(3) 0.010(3) 0.011(2) 0.021(2)
C1H 0.040(4) 0.051(4) 0.033(4) 0.013(3) 0.013(3) 0.030(3)
C2H 0.050(4) 0.045(5) 0.047(5) 0.018(4) 0.025(4) 0.027(4)
C00I 0.027(3) 0.027(3) 0.030(3) 0.014(2) 0.007(2) 0.016(2)
C01I 0.023(3) 0.031(3) 0.027(3) 0.013(2) 0.010(2) 0.008(2)
C00J 0.031(3) 0.032(3) 0.023(3) 0.015(2) 0.007(2) 0.014(2)
C01J 0.028(3) 0.039(3) 0.031(3) 0.012(2) 0.013(2) 0.017(2)
C00K 0.021(3) 0.030(3) 0.025(3) 0.010(2) 0.004(2) 0.008(2)
C01K 0.029(3) 0.032(3) 0.020(3) 0.010(2) 0.005(2) 0.012(2)
C00L 0.030(3) 0.025(3) 0.032(3) 0.008(2) 0.006(2) 0.010(2)
C01L 0.029(3) 0.034(3) 0.026(3) 0.007(2) 0.008(2) 0.017(2)
C00M 0.031(3) 0.026(3) 0.027(3) 0.005(2) 0.009(2) 0.013(2)
C01M 0.031(3) 0.035(3) 0.022(3) 0.010(2) 0.008(2) 0.016(2)
C00N 0.025(3) 0.026(3) 0.029(3) 0.006(2) 0.005(2) 0.013(2)
C01N 0.030(3) 0.034(3) 0.025(3) 0.011(2) 0.004(2) 0.016(2)
C00O 0.030(3) 0.032(3) 0.024(3) 0.010(2) 0.006(2) 0.012(2)
C01O 0.027(3) 0.035(3) 0.022(3) 0.010(2) 0.005(2) 0.015(2)
C00P 0.033(3) 0.023(3) 0.033(3) 0.013(2) 0.012(2) 0.009(2)
C01P 0.034(3) 0.035(3) 0.023(3) 0.014(2) 0.010(2) 0.016(2)
C00Q 0.030(3) 0.030(3) 0.033(3) 0.014(2) 0.005(2) 0.018(2)
C01Q 0.023(3) 0.032(3) 0.026(3) 0.008(2) 0.006(2) 0.011(2)
C00R 0.033(3) 0.035(3) 0.035(3) 0.017(2) 0.018(2) 0.013(2)
C01R 0.031(3) 0.037(3) 0.023(3) 0.008(2) 0.012(2) 0.016(2)
C00S 0.032(3) 0.029(3) 0.036(3) 0.016(2) 0.015(2) 0.014(2)
C01S 0.024(3) 0.034(3) 0.038(3) 0.011(3) 0.013(2) 0.012(2)
C00T 0.021(3) 0.031(3) 0.029(3) 0.007(2) 0.002(2) 0.006(2)
C00U 0.024(3) 0.027(3) 0.029(3) 0.008(2) 0.006(2) 0.010(2)
C01U 0.027(3) 0.025(3) 0.028(3) 0.004(2) 0.009(2) 0.009(2)
C00V 0.019(3) 0.030(3) 0.034(3) 0.008(2) 0.004(2) 0.005(2)
C00W 0.025(3) 0.034(3) 0.029(3) 0.009(2) 0.000(2) 0.013(2)
C01W 0.030(3) 0.031(3) 0.028(3) 0.009(2) 0.006(2) 0.014(2)
C00X 0.026(3) 0.025(3) 0.029(3) 0.004(2) 0.006(2) 0.006(2)
C00Y 0.023(3) 0.030(3) 0.024(3) 0.010(2) 0.004(2) 0.010(2)
C01Y 0.021(3) 0.034(3) 0.036(3) 0.010(3) 0.006(2) 0.010(2)
C00Z 0.030(3) 0.030(3) 0.028(3) 0.012(2) 0.012(2) 0.017(2)
O1A 0.031(2) 0.028(2) 0.038(3) 0.0125(19) 0.0097(19) 0.0180(19)
O1B 0.027(2) 0.039(3) 0.030(2) 0.0076(19) 0.0070(19) 0.0172(19)
O1C 0.031(2) 0.030(2) 0.030(2) 0.0121(18) 0.0077(18) 0.0124(18)
O1D 0.028(2) 0.027(2) 0.029(2) 0.0082(18) 0.0046(18) 0.0115(18)
O1E 0.034(2) 0.035(3) 0.029(2) 0.0113(19) 0.0102(19) 0.0137(19)
O1F 0.024(2) 0.034(3) 0.033(2) 0.0115(19) 0.0103(18) 0.0126(18)
O1G 0.041(3) 0.033(3) 0.027(2) 0.0105(19) 0.0113(19) 0.016(2)
O1H 0.030(2) 0.035(3) 0.034(2) 0.0109(19) 0.0108(19) 0.0197(19)
O1W 0.020(5) 0.025(6) 0.037(7) 0.009(5) 0.008(5) 0.006(4)
O2W 0.053(9) 0.115(14) 0.018(6) 0.022(7) 0.017(6) 0.032(9)
O3W 0.030(9) 0.031(10) 0.050(10) 0.009(8) -0.002(8) 0.006(8)

loop_
_atom_type_symbol
_atom_type_description
_atom_type_scat_dispersion_real
_atom_type_scat_dispersion_imag
_atom_type_scat_source
C C 0.0181 0.0091 'International Tables Vol C Tables 4.2.6.8 and 6.1.1.4'
H H 0.0000 0.0000 'International Tables Vol C Tables 4.2.6.8 and 6.1.1.4'
O O 0.0492 0.0322 'International Tables Vol C Tables 4.2.6.8 and 6.1.1.4'

loop_
_geom_angle_atom_site_label_1
_geom_angle_atom_site_label_2
_geom_angle_atom_site_label_3
_geom_angle
O1H C009 C01A 113.6(5)
O1H C009 C014 108.6(5)
C01A C009 C014 109.8(6)
O1H C009 C00M 114.4(6)
C01A C009 C00M 109.2(5)
C014 C009 C00M 100.4(5)
C00L C010 C00M 121.4(6)
C00L C010 C01G 119.3(6)
C00M C010 C01G 109.0(6)
C00R C011 C00S 119.8(7)
C00R C011 C01P 119.5(6)
C00S C011 C01P 108.0(6)
C00N C012 C00I 123.1(6)
C00N C012 C00U 112.4(6)
C00I C012 C00U 123.5(5)
O1F C013 C01Q 114.2(5)
O1F C013 C01A 107.2(5)
C01Q C013 C01A 109.3(5)
O1F C013 C01I 115.6(5)
C01Q C013 C01I 109.0(5)
C01A C013 C01I 100.4(5)
C00E C014 C01G 119.3(6)
C00E C014 C009 122.1(6)
C01G C014 C009 110.8(6)
C00Q C015 C00H 120.6(6)
C00Q C015 C018 122.6(6)
C00H C015 C018 107.0(6)
C00G C016 C00Q 120.8(6)
C00G C016 C01H 119.8(7)
C00Q C016 C01H 108.0(6)
C01E C017 C01D 120.4(6)
C01E C017 C00P 119.3(6)
C01D C017 C00P 107.9(6)
C00J C018 C015 109.7(6)
C00J C018 C00U 123.8(6)
C015 C018 C00U 122.3(6)
C00X C019 C01U 121.2(6)
C00X C019 C01F 120.3(6)
C01U C019 C01F 108.3(6)
C00B C022 C01R 120.7(6)
C00B C022 C01L 122.8(6)
C01R C022 C01L 110.8(6)
C01I C00A C00U 122.3(6)
C01I C00A C01B 124.1(6)
C00U C00A C01B 109.5(5)
C00Z C01A C009 124.4(6)
C00Z C01A C013 112.1(6)
C009 C01A C013 122.7(6)
O1A C1A C2A 108.4(6)
O1A C1A H1AA 110.0
C2A C1A H1AA 110.0
O1A C1A H1AB 110.0
C2A C1A H1AB 110.0
H1AA C1A H1AB 108.4
C1A C2A H2AA 109.5
C1A C2A H2AB 109.5
H2AA C2A H2AB 109.5
C1A C2A H2AC 109.5
H2AA C2A H2AC 109.5
H2AB C2A H2AC 109.5
C022 C00B C01H 119.2(6)
C022 C00B C00I 122.9(6)
C01H C00B C00I 110.4(6)
O1D C01B C00K 107.2(5)
O1D C01B C00A 118.0(5)
C00K C01B C00A 109.2(5)
O1D C01B C00N 114.7(5)
C00K C01B C00N 107.6(5)
C00A C01B C00N 99.7(5)
O1B C1B C2B 106.7(6)
O1B C1B H1BA 110.4
C2B C1B H1BA 110.4
O1B C1B H1BB 110.4
C2B C1B H1BB 110.4
H1BA C1B H1BB 108.6
C1B C2B H2BA 109.5
C1B C2B H2BB 109.5
H2BA C2B H2BB 109.5
C1B C2B H2BC 109.5
H2BA C2B H2BC 109.5
H2BB C2B H2BC 109.5
C01N C00C C00F 120.3(6)
C01N C00C C01P 119.2(6)
C00F C00C C01P 108.0(6)
C01R C01C C01J 118.7(7)
C01R C01C C00R 119.6(6)
C01J C01C C00R 109.2(6)
O1C C1C C2C 106.5(6)
O1C C1C H1CA 110.4
C2C C1C H1CA 110.4
O1C C1C H1CB 110.4
C2C C1C H1CB 110.4
H1CA C1C H1CB 108.6
C1C C2C H2CA 109.5
C1C C2C H2CB 109.5
H2CA C2C H2CB 109.5
C1C C2C H2CC 109.5
H2CA C2C H2CC 109.5
H2CB C2C H2CC 109.5
O1E C00D C01I 115.5(5)
O1E C00D C00J 114.6(5)
C01I C00D C00J 109.2(5)
O1E C00D C00Z 108.0(5)
C01I C00D C00Z 100.7(5)
C00J C00D C00Z 107.7(5)
C00V C01D C017 119.7(6)
C00V C01D C00X 119.8(6)
C017 C01D C00X 108.3(6)
O1D C1D C2D 107.5(6)
O1D C1D H1DA 110.2
C2D C1D H1DA 110.2
O1D C1D H1DB 110.2
C2D C1D H1DB 110.2
H1DA C1D H1DB 108.5
C1D C2D H2DA 109.5
C1D C2D H2DB 109.5
H2DA C2D H2DB 109.5
C1D C2D H2DC 109.5
H2DA C2D H2DC 109.5
H2DB C2D H2DC 109.5
C014 C00E C01N 120.0(6)
C014 C00E C01Q 122.3(6)
C01N C00E C01Q 108.0(6)
C017 C01E C01S 119.3(6)
C017 C01E C00R 119.5(6)
C01S C01E C00R 108.4(6)
O1E C1E C2E 107.5(6)
O1E C1E H1EA 110.2
C2E C1E H1EA 110.2
O1E C1E H1EB 110.2
C2E C1E H1EB 110.2
H1EA C1E H1EB 108.5
C1E C2E H2EA 109.5
C1E C2E H2EB 109.5
H2EA C2E H2EB 109.5
C1E C2E H2EC 109.5
H2EA C2E H2EC 109.5
H2EB C2E H2EC 109.5
C01G C00F C00C 118.2(6)
C01G C00F C00S 119.9(6)
C00C C00F C00S 108.3(6)
C00T C01F C00O 121.1(6)
C00T C01F C019 119.5(6)
C00O C01F C019 108.8(6)
O1F C1F C2F 106.4(6)
O1F C1F H1FA 110.4
C2F C1F H1FA 110.4
O1F C1F H1FB 110.4
C2F C1F H1FB 110.4
H1FA C1F H1FB 108.6
C1F C2F H2FA 109.5
C1F C2F H2FB 109.5
H2FA C2F H2FB 109.5
C1F C2F H2FC 109.5
H2FA C2F H2FC 109.5
H2FB C2F H2FC 109.5
C016 C00G C00W 118.9(7)
C016 C00G C01Y 120.2(6)
C00W C00G C01Y 108.3(6)
C00F C01G C014 121.6(6)
C00F C01G C010 120.3(6)
C014 C01G C010 108.0(6)
O1G C1G C2G 107.9(7)
O1G C1G H1GA 110.1
C2G C1G H1GA 110.1
O1G C1G H1GB 110.1
C2G C1G H1GB 110.1
H1GA C1G H1GB 108.4
C1G C2G H2GA 109.5
C1G C2G H2GB 109.5
H2GA C2G H2GB 109.5
C1G C2G H2GC 109.5
H2GA C2G H2GC 109.5
H2GB C2G H2GC 109.5
C00W C00H C015 120.3(6)
C00W C00H C01O 120.1(6)
C015 C00H C01O 107.6(6)
C01J C01H C00B 121.4(6)
C01J C01H C016 120.1(6)
C00B C01H C016 108.7(6)
O1H C1H C2H 109.0(6)
O1H C1H H1HA 109.9
C2H C1H H1HA 109.9
O1H C1H H1HB 109.9
C2H C1H H1HB 109.9
H1HA C1H H1HB 108.3
C1H C2H H2HA 109.5
C1H C2H H2HB 109.5
H2HA C2H H2HB 109.5
C1H C2H H2HC 109.5
H2HA C2H H2HC 109.5
H2HB C2H H2HC 109.5
O1A C00I C012 114.5(5)
O1A C00I C00Q 108.6(5)
C012 C00I C00Q 109.4(5)
O1A C00I C00B 114.0(5)
C012 C00I C00B 109.5(5)
C00Q C00I C00B 99.8(5)
C00A C01I C00D 125.3(6)
C00A C01I C013 123.2(6)
C00D C01I C013 107.8(5)
C018 C00J C01O 108.7(6)
C018 C00J C00D 123.1(6)
C01O C00J C00D 121.9(6)
C01H C01J C01C 119.2(6)
C01H C01J C01S 119.9(6)
C01C C01J C01S 107.5(6)
C01Q C00K C00Y 110.1(6)
C01Q C00K C01B 123.6(6)
C00Y C00K C01B 121.6(6)
C00Y C01K C01M 119.4(6)
C00Y C01K C01L 122.6(6)
C01M C01K C01L 110.2(6)
C010 C00L C00P 119.8(6)
C010 C00L C00X 118.2(6)
C00P C00L C00X 108.3(6)
O1B C01L C00N 113.6(6)
O1B C01L C022 108.4(5)
C00N C01L C022 109.0(5)
O1B C01L C01K 116.4(5)
C00N C01L C01K 109.0(5)
C022 C01L C01K 99.4(5)
C01U C00M C010 119.8(6)
C01U C00M C009 122.7(6)
C010 C00M C009 109.8(6)
C01P C01M C01K 121.7(6)
C01P C01M C01R 118.8(6)
C01K C01M C01R 108.7(6)
C012 C00N C01L 124.3(6)
C012 C00N C01B 111.4(6)
C01L C00N C01B 123.4(5)
C00C C01N C00E 120.4(6)
C00C C01N C00Y 120.7(6)
C00E C01N C00Y 106.8(6)
C01O C00O C01F 119.9(6)
C01O C00O C01W 122.8(6)
C01F C00O C01W 109.7(6)
C00O C01O C00H 120.3(6)
C00O C01O C00J 122.9(6)
C00H C01O C00J 106.9(6)
C00S C00P C00L 121.0(6)
C00S C00P C017 120.5(7)
C00L C00P C017 107.8(6)
C01M C01P C00C 118.5(6)
C01M C01P C011 120.8(6)
C00C C01P C011 107.7(6)
C015 C00Q C016 119.8(6)
C015 C00Q C00I 122.7(6)
C016 C00Q C00I 110.5(6)
C00K C01Q C00E 108.5(6)
C00K C01Q C013 124.6(6)
C00E C01Q C013 121.2(6)
C011 C00R C01C 120.5(7)
C011 C00R C01E 120.4(7)
C01C C00R C01E 106.9(6)
C01C C01R C022 120.7(6)
C01C C01R C01M 120.7(6)
C022 C01R C01M 108.3(6)
C00P C00S C011 120.5(6)
C00P C00S C00F 119.6(6)
C011 C00S C00F 107.9(6)
C01Y C01S C01J 120.1(6)
C01Y C01S C01E 120.5(6)
C01J C01S C01E 108.0(6)
C01F C00T C00W 118.8(6)
C01F C00T C00V 120.8(6)
C00W C00T C00V 107.4(6)
O1C C00U C018 115.1(5)
O1C C00U C00A 108.8(5)
C018 C00U C00A 109.6(5)
O1C C00U C012 114.5(5)
C018 C00U C012 107.5(5)
C00A C00U C012 100.2(5)
C00M C01U C019 119.7(6)
C00M C01U C01W 123.3(6)
C019 C01U C01W 110.5(6)
C01D C00V C01Y 120.2(7)
C01D C00V C00T 119.1(6)
C01Y C00V C00T 108.2(6)
C00H C00W C00G 119.5(6)
C00H C00W C00T 119.8(6)
C00G C00W C00T 108.2(6)
O1G C01W C01U 108.7(5)
O1G C01W C00Z 114.0(6)
C01U C01W C00Z 109.0(5)
O1G C01W C00O 115.5(5)
C01U C01W C00O 100.2(5)
C00Z C01W C00O 108.4(5)
C019 C00X C00L 119.5(6)
C019 C00X C01D 120.4(6)
C00L C00X C01D 107.7(6)
C01K C00Y C01N 120.3(6)
C01K C00Y C00K 123.4(6)
C01N C00Y C00K 106.5(6)
C01S C01Y C00V 119.8(6)
C01S C01Y C00G 119.8(6)
C00V C01Y C00G 107.9(6)
C01A C00Z C01W 123.2(6)
C01A C00Z C00D 111.7(6)
C01W C00Z C00D 124.4(6)
C1A O1A C00I 114.8(5)
C01L O1B C1B 116.6(5)
C00U O1C C1C 115.8(5)
C01B O1D C1D 117.3(5)
C00D O1E C1E 114.3(5)
C013 O1F C1F 114.7(5)
C01W O1G C1G 116.7(6)
C1H O1H C009 114.7(5)

loop_
_geom_bond_atom_site_label_1
_geom_bond_atom_site_label_2
_geom_bond_distance
C009 O1H 1.425(8)
C009 C01A 1.513(9)
C009 C014 1.530(9)
C009 C00M 1.541(9)
C010 C00L 1.404(10)
C010 C00M 1.438(10)
C010 C01G 1.445(10)
C011 C00R 1.379(10)
C011 C00S 1.444(10)
C011 C01P 1.460(10)
C012 C00N 1.346(9)
C012 C00I 1.526(9)
C012 C00U 1.545(9)
C013 O1F 1.429(8)
C013 C01Q 1.503(9)
C013 C01A 1.517(9)
C013 C01I 1.553(9)
C014 C00E 1.379(9)
C014 C01G 1.438(10)
C015 C00Q 1.359(10)
C015 C00H 1.428(10)
C015 C018 1.468(9)
C016 C00G 1.397(10)
C016 C00Q 1.438(10)
C016 C01H 1.443(10)
C017 C01E 1.397(10)
C017 C01D 1.439(10)
C017 C00P 1.455(10)
C018 C00J 1.349(10)
C018 C00U 1.507(9)
C019 C00X 1.393(10)
C019 C01U 1.439(9)
C019 C01F 1.440(10)
C022 C00B 1.365(10)
C022 C01R 1.436(10)
C022 C01L 1.536(9)
C00A C01I 1.319(10)
C00A C00U 1.537(9)
C00A C01B 1.534(9)
C01A C00Z 1.344(9)
C1A O1A 1.417(9)
C1A C2A 1.498(10)
C1A H1AA 0.9900
C1A H1AB 0.9900
C2A H2AA 0.9800
C2A H2AB 0.9800
C2A H2AC 0.9800
C00B C01H 1.430(10)
C00B C00I 1.538(9)
C01B O1D 1.419(8)
C01B C00K 1.509(9)
C01B C00N 1.572(9)
C1B O1B 1.439(8)
C1B C2B 1.504(10)
C1B H1BA 0.9900
C1B H1BB 0.9900
C2B H2BA 0.9800
C2B H2BB 0.9800
C2B H2BC 0.9800
C00C C01N 1.388(10)
C00C C00F 1.442(10)
C00C C01P 1.452(9)
C01C C01R 1.397(10)
C01C C01J 1.445(10)
C01C C00R 1.450(10)
C1C O1C 1.444(8)
C1C C2C 1.489(11)
C1C H1CA 0.9900
C1C H1CB 0.9900
C2C H2CA 0.9800
C2C H2CB 0.9800
C2C H2CC 0.9800
C00D O1E 1.428(8)
C00D C01I 1.519(9)
C00D C00J 1.521(9)
C00D C00Z 1.535(9)
C01D C00V 1.401(10)
C01D C00X 1.449(10)
C1D O1D 1.425(9)
C1D C2D 1.499(11)
C1D H1DA 0.9900
C1D H1DB 0.9900
C2D H2DA 0.9800
C2D H2DB 0.9800
C2D H2DC 0.9800
C00E C01N 1.436(9)
C00E C01Q 1.466(10)
C01E C01S 1.451(10)
C01E C00R 1.459(10)
C1E O1E 1.442(9)
C1E C2E 1.484(11)
C1E H1EA 0.9900
C1E H1EB 0.9900
C2E H2EA 0.9800
C2E H2EB 0.9800
C2E H2EC 0.9800
C00F C01G 1.391(10)
C00F C00S 1.455(10)
C01F C00T 1.393(10)
C01F C00O 1.440(10)
C1F O1F 1.435(8)
C1F C2F 1.494(9)
C1F H1FA 0.9900
C1F H1FB 0.9900
C2F H2FA 0.9800
C2F H2FB 0.9800
C2F H2FC 0.9800
C00G C00W 1.438(10)
C00G C01Y 1.450(10)
C1G O1G 1.439(9)
C1G C2G 1.477(11)
C1G H1GA 0.9900
C1G H1GB 0.9900
C2G H2GA 0.9800
C2G H2GB 0.9800
C2G H2GC 0.9800
C00H C00W 1.401(10)
C00H C01O 1.442(9)
C01H C01J 1.394(10)
C1H O1H 1.422(9)
C1H C2H 1.493(10)
C1H H1HA 0.9900
C1H H1HB 0.9900
C2H H2HA 0.9800
C2H H2HB 0.9800
C2H H2HC 0.9800
C00I O1A 1.434(8)
C00I C00Q 1.531(9)
C00J C01O 1.472(9)
C01J C01S 1.454(10)
C00K C01Q 1.344(9)
C00K C00Y 1.472(9)
C01K C00Y 1.360(9)
C01K C01M 1.432(9)
C01K C01L 1.553(9)
C00L C00P 1.441(10)
C00L C00X 1.446(10)
C01L O1B 1.416(8)
C01L C00N 1.516(10)
C00M C01U 1.365(10)
C01M C01P 1.395(10)
C01M C01R 1.447(9)
C01N C00Y 1.448(10)
C00O C01O 1.371(10)
C00O C01W 1.543(9)
C00P C00S 1.376(10)
C01S C01Y 1.388(10)
C00T C00W 1.450(10)
C00T C00V 1.458(10)
C00U O1C 1.428(8)
C01U C01W 1.529(10)
C00V C01Y 1.440(10)
C01W O1G 1.417(8)
C01W C00Z 1.533(9)
